data_7114544
loop_
_publ_author_name
'Korber, Nikolaus'
'Reil, Markus'

_publ_section_title
;
 An isolated cyclo-tetraarsendiide: low temperature synthesis and crystal
 structure of bis-pentaamminesodium tetraarsendiide--ammonia (1/3)
 [Na(NH3)5]2As4&#x00B7;3NH3
;
_journal_issue 1
_journal_name_full 'Chemical Communications'
_journal_page_first 84
_journal_paper_doi 10.1039/b108879c
_journal_year 2002
_chemical_formula_moiety '2(H15 N5 Na +), (As4 2-), 3 (H3 N)'
_chemical_formula_sum 'As4 H39 N13 Na2'
_chemical_formula_weight 567.06
_chemical_name_systematic 'Bis (pentammin sodium) tetraarsenide-ammonia (1/3)'
_space_group_IT_number 15
_symmetry_cell_setting monoclinic
_symmetry_space_group_name_Hall '-I 2ya'
_symmetry_space_group_name_H-M 'I 1 2/a 1'
_atom_sites_solution_hydrogens geom
_atom_sites_solution_primary direct
_atom_sites_solution_secondary difmap
_audit_creation_method SHELXL-97
_cell_angle_alpha 90.00
_cell_angle_beta 98.59(1)
_cell_angle_gamma 90.00
_cell_formula_units_Z 4
_cell_length_a 12.042(1)
_cell_length_b 12.287(1)
_cell_length_c 16.122(1)
_cell_measurement_reflns_used 2211
_cell_measurement_temperature 123(2)
_cell_measurement_theta_max 25.90
_cell_measurement_theta_min 2.09
_cell_volume 2358.7(3)
_computing_cell_refinement IPDS
_computing_data_collection 'IPDS (Stoe & Cie, 1998)'
_computing_data_reduction IPDS
_computing_publication_material 'CIFTAB in SHELXL 97'
_computing_structure_refinement 'SHELXL-97 (Sheldrick, 1997)'
_computing_structure_solution 'SHELXS-97 (Sheldrick, 1990)'
_diffrn_ambient_temperature 123(2)
_diffrn_measured_fraction_theta_full 0.962
_diffrn_measured_fraction_theta_max 0.962
_diffrn_measurement_device_type 'Stoe Imaging Plate Diffraction System'
_diffrn_measurement_method Phi
_diffrn_radiation_monochromator graphite
_diffrn_radiation_source 'fine-focus sealed tube'
_diffrn_radiation_type MoK\a
_diffrn_radiation_wavelength 0.71073
_diffrn_reflns_av_R_equivalents 0.0677
_diffrn_reflns_av_sigmaI/netI 0.0489
_diffrn_reflns_limit_h_max 14
_diffrn_reflns_limit_h_min -14
_diffrn_reflns_limit_k_max 15
_diffrn_reflns_limit_k_min -15
_diffrn_reflns_limit_l_max 19
_diffrn_reflns_limit_l_min -19
_diffrn_reflns_number 16220
_diffrn_reflns_theta_full 25.90
_diffrn_reflns_theta_max 25.90
_diffrn_reflns_theta_min 2.09
_exptl_absorpt_coefficient_mu 5.662
_exptl_absorpt_correction_type empirical
_exptl_crystal_colour yellow
_exptl_crystal_density_diffrn 1.588
_exptl_crystal_density_method 'not measured'
_exptl_crystal_description prism
_exptl_crystal_F_000 1124
_exptl_crystal_size_max 0.1
_exptl_crystal_size_mid 0.1
_exptl_crystal_size_min 0.1
_refine_diff_density_max 0.585
_refine_diff_density_min -0.324
_refine_diff_density_rms 0.085
_refine_ls_extinction_method none
_refine_ls_goodness_of_fit_ref 0.885
_refine_ls_hydrogen_treatment mixed
_refine_ls_matrix_type full
_refine_ls_number_parameters 106
_refine_ls_number_reflns 2211
_refine_ls_number_restraints 3
_refine_ls_restrained_S_all 0.885
_refine_ls_R_factor_all 0.0746
_refine_ls_R_factor_gt 0.0332
_refine_ls_shift/su_max 0.001
_refine_ls_shift/su_mean 0.000
_refine_ls_structure_factor_coef Fsqd
_refine_ls_weighting_details 'calc w==1/[\s^2^(Fo^2^)+(0.0349P)^2^+0.0000P] where P==(Fo^2^+2Fc^2^)/3'
_refine_ls_weighting_scheme calc
_refine_ls_wR_factor_gt 0.0646
_refine_ls_wR_factor_ref 0.0722
_reflns_number_gt 1230
_reflns_number_total 2211
_reflns_threshold_expression >2sigma(I)
_cod_data_source_file b108879c.txt
_cod_data_source_block '[Na(NH~3~)~5~]~2~[As~4~](NH~3~)~3~'
_cod_original_sg_symbol_H-M 'I 2/a'
_cod_original_formula_sum 'H39 As4 N13 Na2'
_cod_database_code 7114544

loop_
_symmetry_equiv_pos_as_xyz
'x, y, z'
'-x+1/2, y, -z'
'x+1/2, y+1/2, z+1/2'
'-x+1, y+1/2, -z+1/2'
'-x, -y, -z'
'x-1/2, -y, z'
'-x+1/2, -y+1/2, -z+1/2'
'x, -y+1/2, z+1/2'

loop_
_atom_site_label
_atom_site_type_symbol
_atom_site_fract_x
_atom_site_fract_y
_atom_site_fract_z
_atom_site_U_iso_or_equiv
_atom_site_adp_type
_atom_site_occupancy
_atom_site_symmetry_multiplicity
_atom_site_calc_flag
_atom_site_refinement_flags
As1 As 0.2500 0.11928(5) 0.0000 0.0378(2) Uani 1 2 d S
As2 As 0.14851(3) 0.25362(6) 0.05970(3) 0.04424(15) Uani 1 1 d .
As3 As 0.2500 0.38811(6) 0.0000 0.0498(3) Uani 1 2 d S
Na1 Na -0.03258(14) 0.03915(15) 0.22551(12) 0.0384(4) Uani 1 1 d .
N1 N -0.1364(4) 0.1446(3) 0.0978(3) 0.0453(10) Uani 1 1 d .
H1A H -0.1723 0.0966 0.0599 0.054 Uiso 1 1 calc R
H1B H -0.0858 0.1836 0.0733 0.054 Uiso 1 1 calc R
H1C H -0.1874 0.1906 0.1152 0.054 Uiso 1 1 calc R
N2 N -0.2108(3) -0.0437(3) 0.2464(3) 0.0377(9) Uani 1 1 d .
H2A H -0.2026 -0.0770 0.2974 0.045 Uiso 1 1 calc R
H2B H -0.2316 -0.0937 0.2054 0.045 Uiso 1 1 calc R
H2C H -0.2645 0.0088 0.2443 0.045 Uiso 1 1 calc R
N3 N 0.0535(3) -0.0578(3) 0.1153(3) 0.0417(10) Uani 1 1 d .
H3A H 0.1009 -0.1103 0.1395 0.050 Uiso 1 1 calc R
H3B H 0.0925 -0.0095 0.0880 0.050 Uiso 1 1 calc R
H3C H -0.0016 -0.0890 0.0780 0.050 Uiso 1 1 calc R
N4 N 0.0652(3) -0.0687(3) 0.3459(3) 0.0420(10) Uani 1 1 d .
H4A H 0.1034 -0.0229 0.3843 0.050 Uiso 1 1 calc R
H4B H 0.1142 -0.1158 0.3271 0.050 Uiso 1 1 calc R
H4C H 0.0137 -0.1068 0.3700 0.050 Uiso 1 1 calc R
N5 N 0.0550(3) 0.2091(3) 0.2833(3) 0.0379(10) Uani 1 1 d .
H5A H 0.0012 0.2610 0.2839 0.045 Uiso 1 1 calc R
H5B H 0.1061 0.2320 0.2508 0.045 Uiso 1 1 calc R
H5C H 0.0901 0.1973 0.3365 0.045 Uiso 1 1 calc R
N6 N 0.1338(4) 0.6503(5) 0.0755(3) 0.0668(15) Uani 1 1 d D
H6A H 0.043(3) 0.644(5) 0.056(4) 0.080 Uiso 1 1 d D
H6B H 0.144(5) 0.564(3) 0.063(4) 0.080 Uiso 1 1 d D
H6C H 0.177(5) 0.703(4) 0.124(3) 0.080 Uiso 1 1 d D
N7 N 0.2218(6) 0.7699(8) 0.2394(7) 0.058(3) Uani 0.50 1 d P

loop_
_atom_site_aniso_label
_atom_site_aniso_U_11
_atom_site_aniso_U_22
_atom_site_aniso_U_33
_atom_site_aniso_U_23
_atom_site_aniso_U_13
_atom_site_aniso_U_12
As1 0.0458(5) 0.0245(4) 0.0425(6) 0.000 0.0044(4) 0.000
As2 0.0332(2) 0.0630(3) 0.0390(3) -0.0090(4) 0.01350(19) 0.0050(3)
As3 0.0681(6) 0.0250(4) 0.0496(6) 0.000 -0.0131(5) 0.000
Na1 0.0388(10) 0.0419(9) 0.0346(11) 0.0018(8) 0.0050(8) -0.0067(8)
N1 0.052(3) 0.048(2) 0.035(3) -0.0023(19) 0.007(2) -0.014(2)
N2 0.0357(19) 0.0397(19) 0.037(2) 0.0056(18) 0.004(2) 0.0004(16)
N3 0.036(2) 0.051(2) 0.037(2) 0.0004(19) 0.0035(18) -0.0083(19)
N4 0.041(2) 0.039(2) 0.044(3) 0.0016(18) 0.001(2) -0.0063(18)
N5 0.035(2) 0.0355(18) 0.041(2) 0.0032(16) 0.0011(19) 0.0017(15)
N6 0.061(3) 0.085(4) 0.049(3) -0.014(3) -0.010(3) 0.011(3)
N7 0.038(6) 0.066(8) 0.074(8) 0.014(5) 0.017(6) 0.011(4)

loop_
_atom_type_symbol
_atom_type_description
_atom_type_scat_dispersion_real
_atom_type_scat_dispersion_imag
_atom_type_scat_source
As As 0.0499 2.0058 'International Tables Vol C Tables 4.2.6.8 and 6.1.1.4'
Na Na 0.0362 0.0249 'International Tables Vol C Tables 4.2.6.8 and 6.1.1.4'
N N 0.0061 0.0033 'International Tables Vol C Tables 4.2.6.8 and 6.1.1.4'
H H 0.0000 0.0000 'International Tables Vol C Tables 4.2.6.8 and 6.1.1.4'

loop_
_geom_angle_atom_site_label_1
_geom_angle_atom_site_label_2
_geom_angle_atom_site_label_3
_geom_angle
_geom_angle_site_symmetry_1
_geom_angle_site_symmetry_3
As2 As1 As2 90.49(4) 2 .
As1 As2 As3 89.54(2) . .
As2 As3 As2 90.43(4) . 2
N2 Na1 N5 129.59(16) . .
N2 Na1 N3 111.52(15) . .
N5 Na1 N3 118.41(15) . .
N2 Na1 N4 89.64(14) . .
N5 Na1 N4 91.77(14) . .
N3 Na1 N4 95.88(15) . .
N2 Na1 N1 89.35(14) . .
N5 Na1 N1 90.29(14) . .
N3 Na1 N1 82.79(15) . .
N4 Na1 N1 177.91(15) . .

loop_
_geom_bond_atom_site_label_1
_geom_bond_atom_site_label_2
_geom_bond_distance
_geom_bond_site_symmetry_2
As1 As2 2.3444(8) 2
As1 As2 2.3444(8) .
As2 As3 2.3457(8) .
As3 As2 2.3457(8) 2
Na1 N2 2.443(4) .
Na1 N5 2.459(4) .
Na1 N3 2.490(5) .
Na1 N4 2.495(4) .
Na1 N1 2.591(4) .
N7 N7 0.864(15) 7_565
